data_7154282
loop_
_publ_author_name
'Liu, Qiuhua'
'Zhou, Xiaochun'
'Liu, Haomin'
'Zhang, Xi'
'Zhou, Zaichun'

_publ_section_title
;
 Fractional transfer of a free unpaired electron to overcome energy
 barriers in the formation of Fe(4+) from Fe(3+) during the core
 contraction of macrocycles: implication for heme distortion.
;
_journal_issue 10
_journal_name_full 'Organic &amp; biomolecular chemistry'
_journal_page_first 2939
_journal_page_last 2946
_journal_paper_doi 10.1039/c4ob02429j
_journal_volume 13
_journal_year 2015
_chemical_formula_moiety 'C56 H48 Cl Fe N6 O6'
_chemical_formula_sum 'C56 H48 Cl Fe N6 O6'
_chemical_formula_weight 992.30
_chemical_name_systematic
;
?
;
_space_group_IT_number 14
_symmetry_cell_setting monoclinic
_symmetry_space_group_name_Hall '-P 2ybc'
_symmetry_space_group_name_H-M 'P 1 21/c 1'
_atom_sites_solution_hydrogens geom
_atom_sites_solution_primary direct
_atom_sites_solution_secondary difmap
_audit_creation_method SHELXL-97
_audit_update_record
;
2013-03-20 deposited with the CCDC.
2015-01-09 downloaded from the CCDC.
;
_cell_angle_alpha 90.00
_cell_angle_beta 97.260(6)
_cell_angle_gamma 90.00
_cell_formula_units_Z 4
_cell_length_a 14.5270(13)
_cell_length_b 30.638(3)
_cell_length_c 12.3382(10)
_cell_measurement_reflns_used 6122
_cell_measurement_temperature 113(2)
_cell_measurement_theta_max 72.30
_cell_measurement_theta_min 27.60
_cell_volume 5447.4(8)
_computing_cell_refinement 'CrystalClear-SM Expert 2.0 r5'
_computing_data_collection 'CrystalClear-SM Expert 2.0 r5 (Rigaku, 2010)'
_computing_data_reduction 'CrystalClear-SM Expert 2.0 r5'
_computing_molecular_graphics 'CrystalStructure 4.0'
_computing_publication_material 'CrystalStructure 4.0 (Rigaku, 2009)'
_computing_structure_refinement 'SHELXL-97 (Sheldrick, 1997)'
_computing_structure_solution 'SHELXS-97 (Sheldrick, 1990)'
_diffrn_ambient_temperature 113(2)
_diffrn_detector_area_resol_mean 11.11
_diffrn_measured_fraction_theta_full 0.977
_diffrn_measured_fraction_theta_max 0.977
_diffrn_measurement_device_type 'Rigaku Saturn944 CCD'
_diffrn_measurement_method \w
_diffrn_radiation_monochromator multilayer
_diffrn_radiation_source 'fine-focus sealed tube'
_diffrn_radiation_type CuK\a
_diffrn_radiation_wavelength 1.54187
_diffrn_reflns_av_R_equivalents 0.0879
_diffrn_reflns_av_sigmaI/netI 0.0664
_diffrn_reflns_limit_h_max 16
_diffrn_reflns_limit_h_min -17
_diffrn_reflns_limit_k_max 36
_diffrn_reflns_limit_k_min -36
_diffrn_reflns_limit_l_max 14
_diffrn_reflns_limit_l_min -14
_diffrn_reflns_number 42910
_diffrn_reflns_theta_full 72.63
_diffrn_reflns_theta_max 72.63
_diffrn_reflns_theta_min 2.88
_diffrn_standards_decay_% 0
_diffrn_standards_interval_count 0
_diffrn_standards_interval_time 0
_diffrn_standards_number 0
_exptl_absorpt_coefficient_mu 3.096
_exptl_absorpt_correction_T_max 0.6057
_exptl_absorpt_correction_T_min 0.5236
_exptl_absorpt_correction_type multi-scan
_exptl_absorpt_process_details Crystalclear
_exptl_crystal_colour colorless
_exptl_crystal_density_diffrn 1.210
_exptl_crystal_density_method 'not measured'
_exptl_crystal_description prism
_exptl_crystal_F_000 2068
_exptl_crystal_size_max 0.24
_exptl_crystal_size_mid 0.22
_exptl_crystal_size_min 0.18
_platon_squeeze_details
;
;
_refine_diff_density_max 0.681
_refine_diff_density_min -0.886
_refine_diff_density_rms 0.108
_refine_ls_extinction_coef 0.0018(2)
_refine_ls_extinction_expression Fc^*^=kFc[1+0.001xFc^2^\l^3^/sin(2\q)]^-1/4^
_refine_ls_extinction_method SHELXL
_refine_ls_goodness_of_fit_ref 1.076
_refine_ls_hydrogen_treatment constr
_refine_ls_matrix_type full
_refine_ls_number_parameters 675
_refine_ls_number_reflns 10554
_refine_ls_number_restraints 66
_refine_ls_restrained_S_all 1.090
_refine_ls_R_factor_all 0.0845
_refine_ls_R_factor_gt 0.0762
_refine_ls_shift/su_max 0.002
_refine_ls_shift/su_mean 0.000
_refine_ls_structure_factor_coef Fsqd
_refine_ls_weighting_details 'calc w=1/[\s^2^(Fo^2^)+(0.1468P)^2^+0.0000P] where P=(Fo^2^+2Fc^2^)/3'
_refine_ls_weighting_scheme calc
_refine_ls_wR_factor_gt 0.2143
_refine_ls_wR_factor_ref 0.2285
_reflns_number_gt 8409
_reflns_number_total 10554
_reflns_threshold_expression >2sigma(I)
_cod_data_source_file c4ob02429j2.cif
_cod_data_source_block L4TtPPFe
_cod_depositor_comments 'Adding full bibliography for 7154280--7154285.cif.'
_cod_original_cell_volume 5447.4(9)
_cod_database_code 7154282

loop_
_symmetry_equiv_pos_as_xyz
'x, y, z'
'-x, y+1/2, -z+1/2'
'-x, -y, -z'
'x, -y-1/2, z-1/2'

loop_
_atom_site_label
_atom_site_type_symbol
_atom_site_fract_x
_atom_site_fract_y
_atom_site_fract_z
_atom_site_U_iso_or_equiv
_atom_site_adp_type
_atom_site_occupancy
_atom_site_symmetry_multiplicity
_atom_site_calc_flag
_atom_site_refinement_flags
_atom_site_disorder_assembly
_atom_site_disorder_group
Fe1 Fe 0.76593(3) 0.008609(14) 0.64020(4) 0.03235(18) Uani 1 1 d . . .
Cl1 Cl 0.73104(5) 0.00680(2) 0.45977(6) 0.0400(2) Uani 1 1 d . . .
O1 O 0.9023(2) -0.05271(8) 0.9419(3) 0.0675(8) Uani 1 1 d D . .
O2 O 0.6701(2) 0.08287(8) 0.9815(2) 0.0583(7) Uani 1 1 d D . .
O3 O 0.1715(2) -0.13726(10) 0.6760(4) 0.0876(12) Uani 1 1 d . . .
O4 O 0.2079(2) -0.16454(12) 0.5245(3) 0.0835(11) Uani 1 1 d . . .
O5 O 1.3704(2) 0.14577(12) 0.5852(4) 0.0845(11) Uani 1 1 d . . .
O6 O 1.2823(3) 0.18937(12) 0.4798(4) 0.0933(12) Uani 1 1 d . . .
N1 N 0.90207(18) -0.00786(7) 0.6715(2) 0.0354(6) Uani 1 1 d . . .
N2 N 0.73377(17) -0.05333(8) 0.6840(2) 0.0369(5) Uani 1 1 d . . .
N3 N 0.64320(17) 0.02491(7) 0.6938(2) 0.0349(5) Uani 1 1 d . . .
N4 N 0.81212(17) 0.07083(8) 0.6799(2) 0.0359(5) Uani 1 1 d . . .
N5 N 0.2242(2) -0.14090(10) 0.6042(3) 0.0604(9) Uani 1 1 d . . .
N6 N 1.2945(3) 0.15784(12) 0.5427(4) 0.0713(11) Uani 1 1 d . . .
C1 C 0.9752(2) 0.01717(11) 0.6430(3) 0.0383(7) Uani 1 1 d . . .
C2 C 1.0567(3) -0.00963(10) 0.6458(3) 0.0463(8) Uani 1 1 d . . .
H2 H 1.1138 -0.0018 0.6212 0.056 Uiso 1 1 calc R . .
C3 C 1.0357(2) -0.04857(11) 0.6908(3) 0.0454(8) Uani 1 1 d . . .
H3 H 1.0776 -0.0720 0.7092 0.054 Uiso 1 1 calc R . .
C4 C 0.9396(2) -0.04768(10) 0.7051(3) 0.0404(7) Uani 1 1 d . . .
C5 C 0.8899(2) -0.08185(10) 0.7449(3) 0.0431(7) Uani 1 1 d . A .
C6 C 0.7934(2) -0.08574(9) 0.7256(3) 0.0396(7) Uani 1 1 d . . .
C7 C 0.7410(2) -0.12463(10) 0.7421(3) 0.0480(8) Uani 1 1 d . . .
H7 H 0.7652 -0.1514 0.7723 0.058 Uiso 1 1 calc R . .
C8 C 0.6514(2) -0.11588(10) 0.7069(3) 0.0464(8) Uani 1 1 d . . .
H8 H 0.6012 -0.1359 0.7037 0.056 Uiso 1 1 calc R . .
C9 C 0.6455(2) -0.07035(9) 0.6748(3) 0.0387(7) Uani 1 1 d . . .
C10 C 0.5642(2) -0.04574(9) 0.6614(2) 0.0351(6) Uani 1 1 d . . .
C11 C 0.5632(2) -0.00004(10) 0.6769(3) 0.0348(6) Uani 1 1 d . . .
C12 C 0.4854(2) 0.02559(10) 0.6962(3) 0.0420(7) Uani 1 1 d . . .
H12 H 0.4221 0.0170 0.6845 0.050 Uiso 1 1 calc R . .
C13 C 0.5191(2) 0.06502(10) 0.7348(3) 0.0422(7) Uani 1 1 d . . .
H13 H 0.4840 0.0883 0.7596 0.051 Uiso 1 1 calc R . .
C14 C 0.6171(2) 0.06461(9) 0.7309(3) 0.0360(6) Uani 1 1 d . . .
C15 C 0.6770(2) 0.10009(9) 0.7576(3) 0.0365(6) Uani 1 1 d . A .
C16 C 0.7666(2) 0.10361(9) 0.7284(2) 0.0354(6) Uani 1 1 d . . .
C17 C 0.8235(2) 0.14166(10) 0.7400(3) 0.0406(7) Uani 1 1 d . . .
H17 H 0.8089 0.1685 0.7723 0.049 Uiso 1 1 calc R . .
C18 C 0.9026(2) 0.13226(10) 0.6960(3) 0.0404(7) Uani 1 1 d . . .
H18 H 0.9523 0.1518 0.6889 0.049 Uiso 1 1 calc R . .
C19 C 0.8972(2) 0.08749(9) 0.6624(2) 0.0349(6) Uani 1 1 d . . .
C20 C 0.9722(2) 0.06289(10) 0.6344(3) 0.0391(7) Uani 1 1 d . . .
C21 C 0.9417(3) -0.09339(11) 0.9369(3) 0.0518(9) Uani 1 1 d . A .
C22 C 0.9401(2) -0.11049(10) 0.8309(3) 0.0431(7) Uani 1 1 d . . .
C23 C 0.9803(2) -0.15075(10) 0.8158(3) 0.0426(7) Uani 1 1 d . A .
H23 H 0.9793 -0.1618 0.7437 0.051 Uiso 1 1 calc R . .
C24 C 1.0226(2) -0.17574(10) 0.9043(3) 0.0453(8) Uani 1 1 d . . .
C25 C 1.0230(3) -0.15735(11) 1.0080(3) 0.0566(10) Uani 1 1 d . A .
H25 H 1.0518 -0.1729 1.0697 0.068 Uiso 1 1 calc R . .
C26 C 0.9823(3) -0.11669(12) 1.0243(4) 0.0606(10) Uani 1 1 d . . .
H26 H 0.9830 -0.1054 1.0962 0.073 Uiso 1 1 calc R A .
C27 C 1.0678(3) -0.22021(11) 0.8912(3) 0.0509(9) Uani 1 1 d . A .
C28 C 1.0188(4) -0.25483(13) 0.9542(4) 0.0691(12) Uani 1 1 d . . .
H28A H 1.0222 -0.2462 1.0311 0.104 Uiso 1 1 calc R A .
H28B H 1.0494 -0.2831 0.9489 0.104 Uiso 1 1 calc R . .
H28C H 0.9536 -0.2571 0.9225 0.104 Uiso 1 1 calc R . .
C29 C 1.0625(3) -0.23404(11) 0.7718(3) 0.0565(9) Uani 1 1 d . . .
H29A H 0.9973 -0.2369 0.7405 0.085 Uiso 1 1 calc R A .
H29B H 1.0939 -0.2622 0.7671 0.085 Uiso 1 1 calc R . .
H29C H 1.0927 -0.2120 0.7309 0.085 Uiso 1 1 calc R . .
C30 C 1.1710(4) -0.21758(16) 0.9386(5) 0.0855(17) Uani 1 1 d . . .
H30A H 1.2034 -0.1977 0.8940 0.128 Uiso 1 1 calc R A .
H30B H 1.1989 -0.2467 0.9381 0.128 Uiso 1 1 calc R . .
H30C H 1.1763 -0.2067 1.0138 0.128 Uiso 1 1 calc R . .
C31 C 0.8711(14) -0.0296(4) 1.0259(10) 0.078(6) Uani 0.320(11) 1 d PDU A 1
H31A H 0.9237 -0.0216 1.0814 0.094 Uiso 0.320(11) 1 calc PR A 1
H31B H 0.8265 -0.0473 1.0616 0.094 Uiso 0.320(11) 1 calc PR A 1
C32 C 0.8230(11) 0.0120(3) 0.9746(9) 0.063(4) Uani 0.320(11) 1 d PDU A 1
H32A H 0.8609 0.0250 0.9216 0.075 Uiso 0.320(11) 1 calc PR A 1
H32B H 0.7613 0.0046 0.9354 0.075 Uiso 0.320(11) 1 calc PR A 1
C33 C 0.8123(8) 0.0447(3) 1.0662(8) 0.054(3) Uani 0.320(11) 1 d PDU A 1
H33A H 0.7737 0.0316 1.1182 0.065 Uiso 0.320(11) 1 calc PR A 1
H33B H 0.8741 0.0512 1.1065 0.065 Uiso 0.320(11) 1 calc PR A 1
C34 C 0.7675(8) 0.0869(4) 1.0208(19) 0.082(7) Uani 0.320(11) 1 d PDU A 1
H34A H 0.7753 0.1094 1.0788 0.099 Uiso 0.320(11) 1 calc PR A 1
H34B H 0.8005 0.0972 0.9602 0.099 Uiso 0.320(11) 1 calc PR A 1
C31' C 0.9062(7) -0.0320(2) 1.0456(7) 0.084(3) Uani 0.680(11) 1 d PDU A 2
H31C H 0.9692 -0.0355 1.0858 0.101 Uiso 0.680(11) 1 calc PR A 2
H31D H 0.8616 -0.0462 1.0887 0.101 Uiso 0.680(11) 1 calc PR A 2
C32' C 0.8835(5) 0.0159(2) 1.0330(7) 0.084(3) Uani 0.680(11) 1 d PDU A 2
H32C H 0.9137 0.0278 0.9716 0.100 Uiso 0.680(11) 1 calc PR A 2
H32D H 0.9100 0.0314 1.1003 0.100 Uiso 0.680(11) 1 calc PR A 2
C33' C 0.7801(5) 0.0254(2) 1.0120(7) 0.074(2) Uani 0.680(11) 1 d PDU A 2
H33C H 0.7488 0.0141 1.0732 0.089 Uiso 0.680(11) 1 calc PR A 2
H33D H 0.7526 0.0108 0.9439 0.089 Uiso 0.680(11) 1 calc PR A 2
C34' C 0.7663(5) 0.0751(3) 1.0015(8) 0.066(2) Uani 0.680(11) 1 d PDU A 2
H34C H 0.7931 0.0898 1.0697 0.079 Uiso 0.680(11) 1 calc PR A 2
H34D H 0.7974 0.0864 0.9404 0.079 Uiso 0.680(11) 1 calc PR A 2
C35 C 0.6405(2) 0.12355(10) 0.9403(3) 0.0425(7) Uani 1 1 d . A .
C36 C 0.6437(2) 0.13407(9) 0.8302(3) 0.0364(6) Uani 1 1 d . . .
C37 C 0.6138(2) 0.17493(10) 0.7931(3) 0.0420(7) Uani 1 1 d . A .
H37 H 0.6157 0.1821 0.7184 0.050 Uiso 1 1 calc R . .
C38 C 0.5809(2) 0.20620(10) 0.8617(3) 0.0463(8) Uani 1 1 d . . .
C39 C 0.5773(3) 0.19436(11) 0.9697(3) 0.0497(8) Uani 1 1 d . A .
H39 H 0.5542 0.2147 1.0177 0.060 Uiso 1 1 calc R . .
C40 C 0.6067(3) 0.15361(11) 1.0095(3) 0.0498(8) Uani 1 1 d . . .
H40 H 0.6036 0.1464 1.0838 0.060 Uiso 1 1 calc R A .
C41 C 0.5535(3) 0.25177(11) 0.8174(4) 0.0607(11) Uani 1 1 d . A .
C42 C 0.5239(4) 0.28111(14) 0.9069(4) 0.0784(14) Uani 1 1 d . . .
H42A H 0.5747 0.2833 0.9670 0.118 Uiso 1 1 calc R A .
H42B H 0.4692 0.2686 0.9342 0.118 Uiso 1 1 calc R . .
H42C H 0.5088 0.3102 0.8769 0.118 Uiso 1 1 calc R . .
C43 C 0.6389(4) 0.27216(13) 0.7742(4) 0.0756(14) Uani 1 1 d . . .
H43A H 0.6916 0.2719 0.8321 0.113 Uiso 1 1 calc R A .
H43B H 0.6248 0.3023 0.7514 0.113 Uiso 1 1 calc R . .
H43C H 0.6544 0.2552 0.7116 0.113 Uiso 1 1 calc R . .
C44 C 0.4737(4) 0.24788(15) 0.7245(5) 0.0885(19) Uani 1 1 d . . .
H44A H 0.4583 0.2769 0.6939 0.133 Uiso 1 1 calc R A .
H44B H 0.4193 0.2355 0.7527 0.133 Uiso 1 1 calc R . .
H44C H 0.4924 0.2288 0.6674 0.133 Uiso 1 1 calc R . .
C45 C 0.4751(2) -0.06957(9) 0.6480(2) 0.0348(6) Uani 1 1 d . . .
C46 C 0.4179(2) -0.07061(10) 0.7303(3) 0.0407(7) Uani 1 1 d . . .
H46 H 0.4356 -0.0552 0.7965 0.049 Uiso 1 1 calc R . .
C47 C 0.3351(2) -0.09383(11) 0.7170(3) 0.0466(8) Uani 1 1 d . . .
H47 H 0.2961 -0.0944 0.7733 0.056 Uiso 1 1 calc R . .
C48 C 0.3106(2) -0.11613(10) 0.6199(3) 0.0439(7) Uani 1 1 d . . .
C49 C 0.3661(2) -0.11631(10) 0.5367(3) 0.0430(7) Uani 1 1 d . . .
H49 H 0.3481 -0.1319 0.4709 0.052 Uiso 1 1 calc R . .
C50 C 0.4488(2) -0.09305(9) 0.5516(3) 0.0375(6) Uani 1 1 d . . .
H50 H 0.4882 -0.0931 0.4957 0.045 Uiso 1 1 calc R . .
C51 C 1.0563(2) 0.08710(11) 0.6103(3) 0.0437(7) Uani 1 1 d . . .
C52 C 1.0498(3) 0.11864(12) 0.5279(3) 0.0486(8) Uani 1 1 d . . .
H52 H 0.9914 0.1241 0.4861 0.058 Uiso 1 1 calc R . .
C53 C 1.1272(3) 0.14230(12) 0.5057(3) 0.0550(9) Uani 1 1 d . . .
H53 H 1.1221 0.1640 0.4503 0.066 Uiso 1 1 calc R . .
C54 C 1.2109(3) 0.13343(12) 0.5659(4) 0.0573(10) Uani 1 1 d . . .
C55 C 1.2211(3) 0.10286(13) 0.6486(4) 0.0581(10) Uani 1 1 d . . .
H55 H 1.2800 0.0976 0.6895 0.070 Uiso 1 1 calc R . .
C56 C 1.1437(2) 0.08015(12) 0.6702(3) 0.0528(9) Uani 1 1 d . . .
H56 H 1.1496 0.0592 0.7273 0.063 Uiso 1 1 calc R . .

loop_
_atom_site_aniso_label
_atom_site_aniso_U_11
_atom_site_aniso_U_22
_atom_site_aniso_U_33
_atom_site_aniso_U_23
_atom_site_aniso_U_13
_atom_site_aniso_U_12
Fe1 0.0320(3) 0.0229(3) 0.0399(3) 0.00137(16) -0.00431(19) -0.00124(15)
Cl1 0.0373(4) 0.0385(4) 0.0415(4) -0.0008(3) -0.0054(3) 0.0003(3)
O1 0.078(2) 0.0365(13) 0.0841(19) -0.0052(13) -0.0036(15) 0.0216(13)
O2 0.086(2) 0.0304(12) 0.0586(15) 0.0085(10) 0.0107(13) 0.0120(12)
O3 0.0483(17) 0.0463(17) 0.173(4) 0.0195(19) 0.033(2) -0.0009(13)
O4 0.074(2) 0.080(2) 0.085(2) 0.0241(18) -0.0326(17) -0.0437(18)
O5 0.0458(18) 0.071(2) 0.139(3) -0.018(2) 0.0214(18) -0.0178(15)
O6 0.086(2) 0.061(2) 0.141(3) 0.006(2) 0.044(2) -0.0313(18)
N1 0.0288(13) 0.0269(12) 0.0483(15) 0.0037(9) -0.0030(10) -0.0029(9)
N2 0.0336(13) 0.0248(12) 0.0507(14) 0.0029(10) -0.0014(10) -0.0019(9)
N3 0.0370(13) 0.0213(11) 0.0435(13) 0.0011(9) -0.0060(10) -0.0026(9)
N4 0.0337(13) 0.0291(12) 0.0428(13) 0.0027(10) -0.0039(10) -0.0025(10)
N5 0.0399(17) 0.0393(17) 0.098(3) 0.0278(17) -0.0062(17) -0.0010(13)
N6 0.061(2) 0.048(2) 0.109(3) -0.020(2) 0.025(2) -0.0191(17)
C1 0.0300(15) 0.0357(15) 0.0475(17) 0.0008(13) -0.0021(12) -0.0031(12)
C2 0.0355(18) 0.0374(18) 0.065(2) -0.0001(14) 0.0019(15) -0.0021(12)
C3 0.0363(17) 0.0332(16) 0.065(2) -0.0029(14) -0.0009(14) 0.0036(12)
C4 0.0328(15) 0.0342(15) 0.0518(17) -0.0004(13) -0.0044(12) 0.0025(12)
C5 0.0401(17) 0.0266(14) 0.0593(19) 0.0056(13) -0.0074(14) 0.0018(12)
C6 0.0393(16) 0.0230(13) 0.0535(17) 0.0014(12) -0.0055(13) 0.0016(11)
C7 0.0434(18) 0.0267(15) 0.071(2) 0.0078(14) -0.0060(15) 0.0018(13)
C8 0.0411(18) 0.0256(15) 0.070(2) 0.0033(14) -0.0019(15) -0.0063(12)
C9 0.0432(17) 0.0231(13) 0.0472(17) 0.0006(11) -0.0042(13) -0.0022(11)
C10 0.0371(16) 0.0261(14) 0.0396(15) -0.0022(11) -0.0042(11) -0.0050(11)
C11 0.0272(15) 0.0271(13) 0.0475(17) 0.0038(12) -0.0050(12) -0.0035(11)
C12 0.0314(15) 0.0301(15) 0.0623(19) -0.0007(13) -0.0029(13) -0.0039(12)
C13 0.0388(17) 0.0267(14) 0.0586(19) -0.0045(13) -0.0036(13) 0.0023(12)
C14 0.0316(15) 0.0272(14) 0.0478(16) -0.0042(12) -0.0006(11) 0.0001(11)
C15 0.0391(16) 0.0231(13) 0.0452(16) -0.0007(11) -0.0029(12) -0.0012(11)
C16 0.0376(16) 0.0285(14) 0.0374(14) -0.0013(11) -0.0059(11) -0.0010(11)
C17 0.0459(18) 0.0264(14) 0.0470(17) 0.0000(12) -0.0031(13) -0.0032(12)
C18 0.0382(16) 0.0279(14) 0.0527(18) 0.0012(12) -0.0041(13) -0.0048(12)
C19 0.0338(15) 0.0294(14) 0.0391(15) 0.0017(11) -0.0052(11) -0.0063(11)
C20 0.0384(16) 0.0322(15) 0.0442(16) 0.0004(12) -0.0042(12) -0.0065(12)
C21 0.054(2) 0.0320(16) 0.065(2) -0.0064(15) -0.0064(16) 0.0067(14)
C22 0.0347(16) 0.0293(15) 0.0609(19) 0.0013(13) -0.0105(13) 0.0001(12)
C23 0.0421(17) 0.0282(14) 0.0532(18) -0.0026(13) -0.0108(13) -0.0014(12)
C24 0.0490(19) 0.0283(15) 0.0540(18) -0.0003(13) -0.0113(14) 0.0015(13)
C25 0.068(2) 0.0349(17) 0.061(2) -0.0028(15) -0.0159(18) 0.0137(16)
C26 0.079(3) 0.0389(18) 0.059(2) -0.0099(16) -0.0092(19) 0.0171(18)
C27 0.061(2) 0.0285(15) 0.058(2) 0.0001(14) -0.0119(16) 0.0101(14)
C28 0.110(4) 0.0332(18) 0.061(2) 0.0016(16) 0.000(2) 0.012(2)
C29 0.070(2) 0.0295(16) 0.068(2) -0.0033(15) 0.0036(18) 0.0098(15)
C30 0.074(3) 0.055(3) 0.115(4) -0.019(3) -0.034(3) 0.033(2)
C31 0.065(9) 0.073(9) 0.096(9) -0.005(7) 0.005(7) 0.041(7)
C32 0.084(8) 0.046(6) 0.055(6) -0.012(5) -0.001(6) 0.022(6)
C33 0.074(7) 0.043(6) 0.041(5) -0.018(4) -0.011(5) 0.021(5)
C34 0.087(10) 0.071(10) 0.088(11) 0.002(7) 0.014(7) 0.038(7)
C31' 0.096(7) 0.063(4) 0.092(5) -0.012(4) 0.013(4) 0.041(4)
C32' 0.089(5) 0.073(4) 0.078(4) -0.016(3) -0.031(4) 0.021(4)
C33' 0.095(5) 0.053(4) 0.078(5) 0.008(3) 0.026(4) 0.034(4)
C34' 0.078(5) 0.057(4) 0.065(4) 0.023(4) 0.021(3) 0.037(3)
C35 0.0521(19) 0.0244(14) 0.0497(18) -0.0025(12) 0.0016(14) 0.0046(13)
C36 0.0342(15) 0.0270(14) 0.0459(16) -0.0024(12) -0.0035(12) -0.0021(11)
C37 0.0453(17) 0.0281(14) 0.0499(18) -0.0005(12) -0.0046(13) 0.0002(12)
C38 0.0503(19) 0.0273(15) 0.0561(19) -0.0060(13) -0.0131(15) 0.0045(13)
C39 0.053(2) 0.0331(16) 0.058(2) -0.0073(14) -0.0104(15) 0.0112(14)
C40 0.065(2) 0.0373(17) 0.0467(18) -0.0010(14) 0.0039(15) 0.0083(15)
C41 0.079(3) 0.0256(16) 0.069(2) -0.0023(15) -0.022(2) 0.0117(16)
C42 0.097(4) 0.039(2) 0.093(3) -0.008(2) -0.015(3) 0.026(2)
C43 0.126(4) 0.0270(17) 0.070(3) 0.0034(17) -0.003(3) 0.000(2)
C44 0.105(4) 0.052(2) 0.092(3) -0.012(2) -0.055(3) 0.035(2)
C45 0.0318(15) 0.0254(13) 0.0452(16) 0.0010(11) -0.0026(11) -0.0003(11)
C46 0.0453(18) 0.0344(15) 0.0419(16) -0.0008(12) 0.0038(13) -0.0043(12)
C47 0.0452(18) 0.0336(16) 0.063(2) 0.0117(14) 0.0147(15) 0.0042(13)
C48 0.0321(16) 0.0282(14) 0.069(2) 0.0120(14) -0.0029(14) -0.0037(12)
C49 0.0404(17) 0.0311(15) 0.0534(18) -0.0002(13) -0.0102(13) -0.0053(12)
C50 0.0399(16) 0.0285(14) 0.0430(16) -0.0011(11) 0.0012(12) -0.0035(11)
C51 0.0376(17) 0.0377(16) 0.0543(18) -0.0014(13) 0.0004(13) -0.0045(13)
C52 0.0422(18) 0.0441(18) 0.058(2) 0.0057(15) 0.0024(14) -0.0094(14)
C53 0.059(2) 0.045(2) 0.062(2) 0.0019(16) 0.0110(17) -0.0112(16)
C54 0.047(2) 0.0399(18) 0.088(3) -0.0088(18) 0.0204(18) -0.0121(15)
C55 0.0367(19) 0.0422(19) 0.093(3) -0.0029(19) -0.0006(18) -0.0049(14)
C56 0.0366(17) 0.0430(18) 0.076(2) 0.0120(17) -0.0053(16) -0.0064(14)

loop_
_atom_type_symbol
_atom_type_description
_atom_type_scat_dispersion_real
_atom_type_scat_dispersion_imag
_atom_type_scat_source
C C 0.0181 0.0091 'International Tables Vol C Tables 4.2.6.8 and 6.1.1.4'
H H 0.0000 0.0000 'International Tables Vol C Tables 4.2.6.8 and 6.1.1.4'
N N 0.0311 0.0180 'International Tables Vol C Tables 4.2.6.8 and 6.1.1.4'
O O 0.0492 0.0322 'International Tables Vol C Tables 4.2.6.8 and 6.1.1.4'
Cl Cl 0.3639 0.7018 'International Tables Vol C Tables 4.2.6.8 and 6.1.1.4'
Fe Fe -1.1336 3.1974 'International Tables Vol C Tables 4.2.6.8 and 6.1.1.4'

loop_
_geom_angle_atom_site_label_1
_geom_angle_atom_site_label_2
_geom_angle_atom_site_label_3
_geom_angle
N1 Fe1 N3 150.37(11)
N1 Fe1 N2 88.20(10)
N3 Fe1 N2 84.45(10)
N1 Fe1 N4 84.52(10)
N3 Fe1 N4 88.17(10)
N2 Fe1 N4 151.05(10)
N1 Fe1 Cl1 106.13(8)
N3 Fe1 Cl1 103.47(7)
N2 Fe1 Cl1 102.20(8)
N4 Fe1 Cl1 106.74(7)
C21 O1 C31 132.6(6)
C21 O1 C31' 118.3(4)
C31 O1 C31' 22.2(8)
C35 O2 C34' 118.0(4)
C35 O2 C34 106.9(6)
C34' O2 C34 17.5(7)
C4 N1 C1 106.2(3)
C4 N1 Fe1 128.0(2)
C1 N1 Fe1 124.9(2)
C6 N2 C9 107.1(2)
C6 N2 Fe1 128.0(2)
C9 N2 Fe1 124.89(19)
C14 N3 C11 106.2(3)
C14 N3 Fe1 128.0(2)
C11 N3 Fe1 124.5(2)
C19 N4 C16 106.7(2)
C19 N4 Fe1 125.2(2)
C16 N4 Fe1 128.1(2)
O4 N5 O3 123.5(4)
O4 N5 C48 119.5(4)
O3 N5 C48 117.1(4)
O5 N6 O6 123.9(4)
O5 N6 C54 118.8(4)
O6 N6 C54 117.3(4)
N1 C1 C20 123.5(3)
N1 C1 C2 109.4(3)
C20 C1 C2 126.0(3)
C3 C2 C1 106.5(3)
C3 C2 H2 126.8
C1 C2 H2 126.8
C2 C3 C4 107.7(3)
C2 C3 H3 126.1
C4 C3 H3 126.1
N1 C4 C5 124.5(3)
N1 C4 C3 109.6(3)
C5 C4 C3 125.9(3)
C4 C5 C6 123.8(3)
C4 C5 C22 117.6(3)
C6 C5 C22 117.4(3)
N2 C6 C5 125.0(3)
N2 C6 C7 109.3(3)
C5 C6 C7 125.6(3)
C8 C7 C6 107.2(3)
C8 C7 H7 126.4
C6 C7 H7 126.4
C7 C8 C9 107.5(3)
C7 C8 H8 126.2
C9 C8 H8 126.2
N2 C9 C10 124.9(3)
N2 C9 C8 108.7(3)
C10 C9 C8 124.9(3)
C9 C10 C11 122.9(3)
C9 C10 C45 117.6(3)
C11 C10 C45 118.8(3)
N3 C11 C10 123.0(3)
N3 C11 C12 109.9(3)
C10 C11 C12 126.3(3)
C13 C12 C11 106.8(3)
C13 C12 H12 126.6
C11 C12 H12 126.6
C12 C13 C14 107.1(3)
C12 C13 H13 126.4
C14 C13 H13 126.4
N3 C14 C15 125.2(3)
N3 C14 C13 109.7(3)
C15 C14 C13 125.1(3)
C16 C15 C14 124.6(3)
C16 C15 C36 118.9(3)
C14 C15 C36 116.2(3)
N4 C16 C15 124.7(3)
N4 C16 C17 109.6(3)
C15 C16 C17 125.7(3)
C18 C17 C16 107.1(3)
C18 C17 H17 126.4
C16 C17 H17 126.4
C17 C18 C19 107.4(3)
C17 C18 H18 126.3
C19 C18 H18 126.3
N4 C19 C20 125.4(3)
N4 C19 C18 109.0(3)
C20 C19 C18 124.7(3)
C19 C20 C1 122.3(3)
C19 C20 C51 117.6(3)
C1 C20 C51 119.6(3)
C26 C21 O1 125.4(4)
C26 C21 C22 119.7(3)
O1 C21 C22 114.9(3)
C23 C22 C21 119.9(3)
C23 C22 C5 127.0(3)
C21 C22 C5 113.0(3)
C22 C23 C24 121.9(3)
C22 C23 H23 119.1
C24 C23 H23 119.1
C25 C24 C23 116.2(3)
C25 C24 C27 120.3(3)
C23 C24 C27 123.5(3)
C24 C25 C26 122.4(3)
C24 C25 H25 118.8
C26 C25 H25 118.8
C21 C26 C25 119.9(4)
C21 C26 H26 120.0
C25 C26 H26 120.0
C29 C27 C24 112.3(3)
C29 C27 C30 108.1(4)
C24 C27 C30 108.9(3)
C29 C27 C28 109.0(3)
C24 C27 C28 109.1(3)
C30 C27 C28 109.5(4)
C27 C28 H28A 109.5
C27 C28 H28B 109.5
H28A C28 H28B 109.5
C27 C28 H28C 109.5
H28A C28 H28C 109.5
H28B C28 H28C 109.5
C27 C29 H29A 109.5
C27 C29 H29B 109.5
H29A C29 H29B 109.5
C27 C29 H29C 109.5
H29A C29 H29C 109.5
H29B C29 H29C 109.5
C27 C30 H30A 109.5
C27 C30 H30B 109.5
H30A C30 H30B 109.5
C27 C30 H30C 109.5
H30A C30 H30C 109.5
H30B C30 H30C 109.5
O1 C31 C32 106.8(8)
O1 C31 H31A 110.4
C32 C31 H31A 110.4
O1 C31 H31B 110.4
C32 C31 H31B 110.4
H31A C31 H31B 108.6
C33 C32 C31 108.6(7)
C33 C32 H32A 110.0
C31 C32 H32A 110.0
C33 C32 H32B 110.0
C31 C32 H32B 110.0
H32A C32 H32B 108.4
C34 C33 C32 111.2(9)
C34 C33 H33A 109.4
C32 C33 H33A 109.4
C34 C33 H33B 109.4
C32 C33 H33B 109.4
H33A C33 H33B 108.0
O2 C34 C33 114.0(9)
O2 C34 H34A 108.8
C33 C34 H34A 108.8
O2 C34 H34B 108.8
C33 C34 H34B 108.8
H34A C34 H34B 107.7
O1 C31' C32' 111.0(6)
O1 C31' H31C 109.4
C32' C31' H31C 109.4
O1 C31' H31D 109.4
C32' C31' H31D 109.4
H31C C31' H31D 108.0
C31' C32' C33' 113.7(6)
C31' C32' H32C 108.8
C33' C32' H32C 108.8
C31' C32' H32D 108.8
C33' C32' H32D 108.8
H32C C32' H32D 107.7
C32' C33' C34' 108.5(6)
C32' C33' H33C 110.0
C34' C33' H33C 110.0
C32' C33' H33D 110.0
C34' C33' H33D 110.0
H33C C33' H33D 108.4
O2 C34' C33' 107.4(6)
O2 C34' H34C 110.2
C33' C34' H34C 110.2
O2 C34' H34D 110.2
C33' C34' H34D 110.2
H34C C34' H34D 108.5
C40 C35 O2 119.1(3)
C40 C35 C36 120.1(3)
O2 C35 C36 120.8(3)
C37 C36 C35 118.7(3)
C37 C36 C15 123.0(3)
C35 C36 C15 118.3(3)
C36 C37 C38 122.3(3)
C36 C37 H37 118.8
C38 C37 H37 118.8
C39 C38 C37 117.3(3)
C39 C38 C41 122.7(3)
C37 C38 C41 120.0(3)
C40 C39 C38 121.8(3)
C40 C39 H39 119.1
C38 C39 H39 119.1
C35 C40 C39 119.8(3)
C35 C40 H40 120.1
C39 C40 H40 120.1
C42 C41 C44 109.4(4)
C42 C41 C38 111.3(4)
C44 C41 C38 109.5(3)
C42 C41 C43 108.9(4)
C44 C41 C43 109.8(4)
C38 C41 C43 108.0(4)
C41 C42 H42A 109.5
C41 C42 H42B 109.5
H42A C42 H42B 109.5
C41 C42 H42C 109.5
H42A C42 H42C 109.5
H42B C42 H42C 109.5
C41 C43 H43A 109.5
C41 C43 H43B 109.5
H43A C43 H43B 109.5
C41 C43 H43C 109.5
H43A C43 H43C 109.5
H43B C43 H43C 109.5
C41 C44 H44A 109.5
C41 C44 H44B 109.5
H44A C44 H44B 109.5
C41 C44 H44C 109.5
H44A C44 H44C 109.5
H44B C44 H44C 109.5
C46 C45 C50 118.9(3)
C46 C45 C10 121.7(3)
C50 C45 C10 119.3(3)
C47 C46 C45 120.9(3)
C47 C46 H46 119.6
C45 C46 H46 119.6
C48 C47 C46 118.6(3)
C48 C47 H47 120.7
C46 C47 H47 120.7
C49 C48 C47 122.2(3)
C49 C48 N5 118.2(3)
C47 C48 N5 119.6(4)
C48 C49 C50 118.4(3)
C48 C49 H49 120.8
C50 C49 H49 120.8
C49 C50 C45 121.0(3)
C49 C50 H50 119.5
C45 C50 H50 119.5
C52 C51 C56 117.6(3)
C52 C51 C20 120.4(3)
C56 C51 C20 122.0(3)
C53 C52 C51 121.3(3)
C53 C52 H52 119.3
C51 C52 H52 119.3
C54 C53 C52 118.3(4)
C54 C53 H53 120.9
C52 C53 H53 120.9
C53 C54 C55 122.8(3)
C53 C54 N6 119.1(4)
C55 C54 N6 118.1(4)
C56 C55 C54 118.2(4)
C56 C55 H55 120.9
C54 C55 H55 120.9
C55 C56 C51 121.9(4)
C55 C56 H56 119.0
C51 C56 H56 119.0

loop_
_geom_bond_atom_site_label_1
_geom_bond_atom_site_label_2
_geom_bond_distance
Fe1 N1 2.030(3)
Fe1 N3 2.041(3)
Fe1 N2 2.044(2)
Fe1 N4 2.060(2)
Fe1 Cl1 2.2204(9)
O1 C21 1.376(4)
O1 C31 1.379(9)
O1 C31' 1.423(7)
O2 C35 1.394(4)
O2 C34' 1.408(7)
O2 C34 1.441(10)
O3 N5 1.247(5)
O4 N5 1.220(5)
O5 N6 1.217(5)
O6 N6 1.238(6)
N1 C4 1.378(4)
N1 C1 1.390(4)
N2 C6 1.373(4)
N2 C9 1.375(4)
N3 C14 1.370(4)
N3 C11 1.384(4)
N4 C19 1.380(4)
N4 C16 1.380(4)
N5 C48 1.458(4)
N6 C54 1.485(5)
C1 C20 1.405(4)
C1 C2 1.437(5)
C2 C3 1.366(5)
C2 H2 0.9500
C3 C4 1.430(5)
C3 H3 0.9500
C4 C5 1.396(5)
C5 C6 1.398(5)
C5 C22 1.494(4)
C6 C7 1.442(4)
C7 C8 1.345(5)
C7 H7 0.9500
C8 C9 1.450(4)
C8 H8 0.9500
C9 C10 1.394(4)
C10 C11 1.413(4)
C10 C45 1.477(4)
C11 C12 1.421(5)
C12 C13 1.367(4)
C12 H12 0.9500
C13 C14 1.431(4)
C13 H13 0.9500
C14 C15 1.405(4)
C15 C16 1.397(5)
C15 C36 1.493(4)
C16 C17 1.426(4)
C17 C18 1.363(5)
C17 H17 0.9500
C18 C19 1.432(4)
C18 H18 0.9500
C19 C20 1.403(5)
C20 C51 1.491(4)
C21 C26 1.363(5)
C21 C22 1.406(5)
C22 C23 1.388(4)
C23 C24 1.410(4)
C23 H23 0.9500
C24 C25 1.397(5)
C24 C27 1.530(5)
C25 C26 1.404(5)
C25 H25 0.9500
C26 H26 0.9500
C27 C29 1.526(6)
C27 C30 1.540(6)
C27 C28 1.541(6)
C28 H28A 0.9800
C28 H28B 0.9800
C28 H28C 0.9800
C29 H29A 0.9800
C29 H29B 0.9800
C29 H29C 0.9800
C30 H30A 0.9800
C30 H30B 0.9800
C30 H30C 0.9800
C31 C32 1.551(9)
C31 H31A 0.9900
C31 H31B 0.9900
C32 C33 1.532(8)
C32 H32A 0.9900
C32 H32B 0.9900
C33 C34 1.523(9)
C33 H33A 0.9900
C33 H33B 0.9900
C34 H34A 0.9900
C34 H34B 0.9900
C31' C32' 1.509(7)
C31' H31C 0.9900
C31' H31D 0.9900
C32' C33' 1.521(8)
C32' H32C 0.9900
C32' H32D 0.9900
C33' C34' 1.539(8)
C33' H33C 0.9900
C33' H33D 0.9900
C34' H34C 0.9900
C34' H34D 0.9900
C35 C40 1.387(5)
C35 C36 1.403(5)
C36 C37 1.384(4)
C37 C38 1.402(5)
C37 H37 0.9500
C38 C39 1.389(5)
C38 C41 1.533(5)
C39 C40 1.389(5)
C39 H39 0.9500
C40 H40 0.9500
C41 C42 1.527(7)
C41 C44 1.528(5)
C41 C43 1.542(8)
C42 H42A 0.9800
C42 H42B 0.9800
C42 H42C 0.9800
C43 H43A 0.9800
C43 H43B 0.9800
C43 H43C 0.9800
C44 H44A 0.9800
C44 H44B 0.9800
C44 H44C 0.9800
C45 C46 1.392(5)
C45 C50 1.401(4)
C46 C47 1.388(5)
C46 H46 0.9500
C47 C48 1.387(5)
C47 H47 0.9500
C48 C49 1.384(5)
C49 C50 1.389(4)
C49 H49 0.9500
C50 H50 0.9500
C51 C52 1.398(5)
C51 C56 1.401(5)
C52 C53 1.395(5)
C52 H52 0.9500
C53 C54 1.369(6)
C53 H53 0.9500
C54 C55 1.379(6)
C55 C56 1.378(5)
C55 H55 0.9500
C56 H56 0.9500

loop_
_geom_torsion_atom_site_label_1
_geom_torsion_atom_site_label_2
_geom_torsion_atom_site_label_3
_geom_torsion_atom_site_label_4
_geom_torsion
N3 Fe1 N1 C4 77.0(3)
N2 Fe1 N1 C4 1.5(3)
N4 Fe1 N1 C4 153.5(3)
Cl1 Fe1 N1 C4 -100.6(3)
N3 Fe1 N1 C1 -115.8(3)
N2 Fe1 N1 C1 168.7(3)
N4 Fe1 N1 C1 -39.3(3)
Cl1 Fe1 N1 C1 66.6(3)
N1 Fe1 N2 C6 5.2(3)
N3 Fe1 N2 C6 -146.1(3)
N4 Fe1 N2 C6 -70.1(4)
Cl1 Fe1 N2 C6 111.3(3)
N1 Fe1 N2 C9 -173.7(3)
N3 Fe1 N2 C9 35.0(3)
N4 Fe1 N2 C9 111.0(3)
Cl1 Fe1 N2 C9 -67.6(3)
N1 Fe1 N3 C14 79.0(3)
N2 Fe1 N3 C14 155.5(3)
N4 Fe1 N3 C14 3.5(2)
Cl1 Fe1 N3 C14 -103.3(2)
N1 Fe1 N3 C11 -115.8(3)
N2 Fe1 N3 C11 -39.4(2)
N4 Fe1 N3 C11 168.6(2)
Cl1 Fe1 N3 C11 61.8(2)
N1 Fe1 N4 C19 31.4(2)
N3 Fe1 N4 C19 -177.3(2)
N2 Fe1 N4 C19 107.6(3)
Cl1 Fe1 N4 C19 -73.8(2)
N1 Fe1 N4 C16 -148.3(2)
N3 Fe1 N4 C16 2.9(2)
N2 Fe1 N4 C16 -72.1(3)
Cl1 Fe1 N4 C16 106.5(2)
C4 N1 C1 C20 -161.3(3)
Fe1 N1 C1 C20 29.2(4)
C4 N1 C1 C2 7.5(4)
Fe1 N1 C1 C2 -162.0(2)
N1 C1 C2 C3 -8.5(4)
C20 C1 C2 C3 159.9(3)
C1 C2 C3 C4 5.9(4)
C1 N1 C4 C5 177.3(3)
Fe1 N1 C4 C5 -13.6(5)
C1 N1 C4 C3 -3.8(4)
Fe1 N1 C4 C3 165.3(2)
C2 C3 C4 N1 -1.5(4)
C2 C3 C4 C5 177.4(3)
N1 C4 C5 C6 20.4(6)
C3 C4 C5 C6 -158.4(4)
N1 C4 C5 C22 -146.6(3)
C3 C4 C5 C22 34.6(5)
C9 N2 C6 C5 178.5(3)
Fe1 N2 C6 C5 -0.5(5)
C9 N2 C6 C7 0.6(4)
Fe1 N2 C6 C7 -178.5(2)
C4 C5 C6 N2 -13.0(6)
C22 C5 C6 N2 154.0(3)
C4 C5 C6 C7 164.6(4)
C22 C5 C6 C7 -28.4(5)
N2 C6 C7 C8 2.2(4)
C5 C6 C7 C8 -175.7(4)
C6 C7 C8 C9 -3.9(4)
C6 N2 C9 C10 163.6(3)
Fe1 N2 C9 C10 -17.3(5)
C6 N2 C9 C8 -2.9(4)
Fe1 N2 C9 C8 176.1(2)
C7 C8 C9 N2 4.4(4)
C7 C8 C9 C10 -162.2(3)
N2 C9 C10 C11 -12.6(5)
C8 C9 C10 C11 151.8(3)
N2 C9 C10 C45 177.4(3)
C8 C9 C10 C45 -18.2(5)
C14 N3 C11 C10 -165.8(3)
Fe1 N3 C11 C10 26.3(4)
C14 N3 C11 C12 4.3(3)
Fe1 N3 C11 C12 -163.6(2)
C9 C10 C11 N3 7.9(5)
C45 C10 C11 N3 177.8(3)
C9 C10 C11 C12 -160.6(3)
C45 C10 C11 C12 9.4(5)
N3 C11 C12 C13 -5.5(4)
C10 C11 C12 C13 164.2(3)
C11 C12 C13 C14 4.4(4)
C11 N3 C14 C15 -179.5(3)
Fe1 N3 C14 C15 -12.2(4)
C11 N3 C14 C13 -1.5(3)
Fe1 N3 C14 C13 165.8(2)
C12 C13 C14 N3 -2.0(4)
C12 C13 C14 C15 176.0(3)
N3 C14 C15 C16 14.6(5)
C13 C14 C15 C16 -163.1(3)
N3 C14 C15 C36 -160.1(3)
C13 C14 C15 C36 22.2(5)
C19 N4 C16 C15 178.8(3)
Fe1 N4 C16 C15 -1.5(4)
C19 N4 C16 C17 0.9(3)
Fe1 N4 C16 C17 -179.4(2)
C14 C15 C16 N4 -7.4(5)
C36 C15 C16 N4 167.1(3)
C14 C15 C16 C17 170.1(3)
C36 C15 C16 C17 -15.3(5)
N4 C16 C17 C18 1.5(3)
C15 C16 C17 C18 -176.4(3)
C16 C17 C18 C19 -3.2(4)
C16 N4 C19 C20 167.0(3)
Fe1 N4 C19 C20 -12.8(4)
C16 N4 C19 C18 -2.8(3)
Fe1 N4 C19 C18 177.4(2)
C17 C18 C19 N4 3.8(3)
C17 C18 C19 C20 -166.1(3)
N4 C19 C20 C1 -13.5(5)
C18 C19 C20 C1 154.8(3)
N4 C19 C20 C51 175.4(3)
C18 C19 C20 C51 -16.3(5)
N1 C1 C20 C19 5.1(5)
C2 C1 C20 C19 -161.8(3)
N1 C1 C20 C51 176.1(3)
C2 C1 C20 C51 9.3(5)
C31 O1 C21 C26 -18.8(14)
C31' O1 C21 C26 2.3(8)
C31 O1 C21 C22 162.7(13)
C31' O1 C21 C22 -176.2(6)
C26 C21 C22 C23 -0.5(6)
O1 C21 C22 C23 178.2(3)
C26 C21 C22 C5 177.7(4)
O1 C21 C22 C5 -3.7(5)
C4 C5 C22 C23 -97.7(4)
C6 C5 C22 C23 94.4(4)
C4 C5 C22 C21 84.3(4)
C6 C5 C22 C21 -83.6(4)
C21 C22 C23 C24 0.6(5)
C5 C22 C23 C24 -177.2(3)
C22 C23 C24 C25 -0.9(5)
C22 C23 C24 C27 -179.9(3)
C23 C24 C25 C26 1.1(6)
C27 C24 C25 C26 -179.9(4)
O1 C21 C26 C25 -177.8(4)
C22 C21 C26 C25 0.6(7)
C24 C25 C26 C21 -1.0(7)
C25 C24 C27 C29 -178.5(4)
C23 C24 C27 C29 0.4(5)
C25 C24 C27 C30 -58.9(5)
C23 C24 C27 C30 120.0(4)
C25 C24 C27 C28 60.6(5)
C23 C24 C27 C28 -120.5(4)
C21 O1 C31 C32 -173.1(8)
C31' O1 C31 C32 130(3)
O1 C31 C32 C33 -163.9(13)
C31 C32 C33 C34 178.7(14)
C35 O2 C34 C33 -178.3(11)
C34' O2 C34 C33 -46(3)
C32 C33 C34 O2 71.9(18)
C21 O1 C31' C32' 164.9(6)
C31 O1 C31' C32' -60(2)
O1 C31' C32' C33' 80.7(10)
C31' C32' C33' C34' 179.7(7)
C35 O2 C34' C33' -163.1(5)
C34 O2 C34' C33' 143(4)
C32' C33' C34' O2 179.7(7)
C34' O2 C35 C40 -104.9(6)
C34 O2 C35 C40 -90.2(10)
C34' O2 C35 C36 75.8(6)
C34 O2 C35 C36 90.4(10)
C40 C35 C36 C37 0.9(5)
O2 C35 C36 C37 -179.8(3)
C40 C35 C36 C15 -177.6(3)
O2 C35 C36 C15 1.8(5)
C16 C15 C36 C37 77.8(4)
C14 C15 C36 C37 -107.2(3)
C16 C15 C36 C35 -103.8(3)
C14 C15 C36 C35 71.1(4)
C35 C36 C37 C38 0.3(5)
C15 C36 C37 C38 178.6(3)
C36 C37 C38 C39 -1.3(5)
C36 C37 C38 C41 176.8(3)
C37 C38 C39 C40 1.2(5)
C41 C38 C39 C40 -176.8(4)
O2 C35 C40 C39 179.7(3)
C36 C35 C40 C39 -1.0(5)
C38 C39 C40 C35 -0.1(6)
C39 C38 C41 C42 0.6(6)
C37 C38 C41 C42 -177.4(4)
C39 C38 C41 C44 -120.5(5)
C37 C38 C41 C44 61.5(6)
C39 C38 C41 C43 120.0(4)
C37 C38 C41 C43 -58.0(4)
C9 C10 C45 C46 108.1(3)
C11 C10 C45 C46 -62.4(4)
C9 C10 C45 C50 -69.7(4)
C11 C10 C45 C50 119.9(3)
C50 C45 C46 C47 -1.1(5)
C10 C45 C46 C47 -178.8(3)
C45 C46 C47 C48 0.1(5)
C46 C47 C48 C49 0.6(5)
C46 C47 C48 N5 179.7(3)
O4 N5 C48 C49 7.6(5)
O3 N5 C48 C49 -174.0(3)
O4 N5 C48 C47 -171.5(3)
O3 N5 C48 C47 6.9(4)
C47 C48 C49 C50 -0.4(5)
N5 C48 C49 C50 -179.5(3)
C48 C49 C50 C45 -0.7(4)
C46 C45 C50 C49 1.4(4)
C10 C45 C50 C49 179.2(3)
C19 C20 C51 C52 -57.5(4)
C1 C20 C51 C52 131.1(4)
C19 C20 C51 C56 120.9(4)
C1 C20 C51 C56 -50.5(5)
C56 C51 C52 C53 0.1(6)
C20 C51 C52 C53 178.6(3)
C51 C52 C53 C54 1.0(6)
C52 C53 C54 C55 -1.4(6)
C52 C53 C54 N6 179.2(4)
O5 N6 C54 C53 -169.8(4)
O6 N6 C54 C53 9.7(6)
O5 N6 C54 C55 10.8(6)
O6 N6 C54 C55 -169.8(4)
C53 C54 C55 C56 0.7(6)
N6 C54 C55 C56 -179.9(4)
C54 C55 C56 C51 0.5(6)
C52 C51 C56 C55 -0.9(6)
C20 C51 C56 C55 -179.3(4)

loop_
_platon_squeeze_void_nr
_platon_squeeze_void_average_x
_platon_squeeze_void_average_y
_platon_squeeze_void_average_z
_platon_squeeze_void_volume
_platon_squeeze_void_count_electrons
_platon_squeeze_void_content
1 0.500 0.009 -0.028 968 365 ' '
